data_4327926
loop_
_publ_author_name
'Wojciech Bury'
'El\.zbieta Chwojnowska'
'Iwona Justyniak'
'Janusz Lewi\'nski'
'Aneta Affek'
'Ewa Zygad\/lo-Monikowska'
'Joanna B\;ak'
'Zbigniew Florja\'nczyk'

_publ_contact_author
;
   Prof. Janusz Lewi\'nski,
   Department of Chemistry
   Warsaw University of Technology
   Noakowskiego 3,
   PL-00-664 Warszawa
   Poland
;
_publ_contact_author_email lewin@ch.pw.edu.pl
_publ_contact_author_fax '048 22 2347279'
_publ_contact_author_phone '048 22 2347315'
_publ_section_title
;
 Investigations on the Interaction of Dichloroaluminum Carboxylates with
 Lewis Bases and Water: an Efficient Road toward Oxo- and Hydroxoaluminum
 Carboxylate Complexes
;
_journal_name_full 'Inorganic Chemistry'
_journal_page_first 737
_journal_page_last 745
_journal_paper_doi 10.1021/ic2023924
_journal_volume 51
_journal_year 2012
_chemical_formula_sum 'C26 H47 Al3 Cl6 O10'
_chemical_formula_weight 813.28
_chemical_name_systematic
; 
 ? 
;
_space_group_IT_number 14
_symmetry_cell_setting monoclinic
_symmetry_space_group_name_Hall '-P 2ybc'
_symmetry_space_group_name_H-M 'P 1 21/c 1'
_atom_sites_solution_hydrogens geom
_atom_sites_solution_primary direct
_atom_sites_solution_secondary difmap
_audit_creation_method SHELXL-97
_cell_angle_alpha 90.00
_cell_angle_beta 128.659(4)
_cell_angle_gamma 90.00
_cell_formula_units_Z 4
_cell_length_a 15.4156(11)
_cell_length_b 14.1660(10)
_cell_length_c 22.3022(14)
_cell_measurement_temperature 99(2)
_cell_volume 3803.1(5)
_computing_cell_refinement 'Denzo & Scalepak (Otwinowski, Minor, 1997)'
_computing_data_collection 'Collect (Nonius B.V. 1998)'
_computing_data_reduction 'Denzo & Scalepak (Otwinowski, Minor, 1997)'
_computing_molecular_graphics
;
DIAMOND v2.1 (Brandenburg, 1999)
Ortep-3 for Windows, L.J.Farrugia (1997) J.Appl.Cryst. 30, 565,
ORTEP III (Burnett, Johnson, 1996)
;
_computing_publication_material
;
SHELXL-97 (Sheldrick, 1997),
;
_computing_structure_refinement 'SHELXL-97 (Sheldrick, 1997)'
_computing_structure_solution 'SHELXS-97 (Sheldrick, 1990)'
_diffrn_ambient_temperature 100(2)
_diffrn_measured_fraction_theta_full 1.000
_diffrn_measured_fraction_theta_max 1.000
_diffrn_measurement_device '\k-geometry diffractometr'
_diffrn_measurement_device_type 'Nonius Kappa-CCD'
_diffrn_measurement_method 'area detector \w scans'
_diffrn_radiation_monochromator graphite
_diffrn_radiation_source 'fine-focus sealed tube'
_diffrn_radiation_type MoK\a
_diffrn_radiation_wavelength 0.71073
_diffrn_reflns_av_R_equivalents 0.0212
_diffrn_reflns_av_sigmaI/netI 0.0149
_diffrn_reflns_limit_h_max 21
_diffrn_reflns_limit_h_min -16
_diffrn_reflns_limit_k_max 19
_diffrn_reflns_limit_k_min -19
_diffrn_reflns_limit_l_max 31
_diffrn_reflns_limit_l_min -31
_diffrn_reflns_number 66535
_diffrn_reflns_theta_full 30.00
_diffrn_reflns_theta_max 30.00
_diffrn_reflns_theta_min 1.69
_exptl_absorpt_coefficient_mu 0.569
_exptl_absorpt_correction_type none
_exptl_crystal_colour colorless
_exptl_crystal_density_diffrn 1.420
_exptl_crystal_description prism
_exptl_crystal_F_000 1696
_exptl_crystal_size_max 0.44
_exptl_crystal_size_mid 0.32
_exptl_crystal_size_min 0.24
_refine_diff_density_max 1.010
_refine_diff_density_min -0.506
_refine_diff_density_rms 0.064
_refine_ls_extinction_method none
_refine_ls_goodness_of_fit_ref 1.048
_refine_ls_hydrogen_treatment mixed
_refine_ls_matrix_type full
_refine_ls_number_parameters 410
_refine_ls_number_reflns 11092
_refine_ls_number_restraints 0
_refine_ls_restrained_S_all 1.048
_refine_ls_R_factor_all 0.0382
_refine_ls_R_factor_gt 0.0303
_refine_ls_shift/su_max 0.001
_refine_ls_shift/su_mean 0.000
_refine_ls_structure_factor_coef Fsqd
_refine_ls_weighting_details 'calc w=1/[\s^2^(Fo^2^)+(0.0436P)^2^+2.1612P] where P=(Fo^2^+2Fc^2^)/3'
_refine_ls_weighting_scheme calc
_refine_ls_wR_factor_gt 0.0786
_refine_ls_wR_factor_ref 0.0861
_reflns_number_gt 9549
_reflns_number_total 11092
_reflns_threshold_expression I>2sigma(I)
_cod_data_source_file ic2023924_si_002_8.cif
_cod_data_source_block comp5
_cod_original_sg_symbol_H-M 'P 21/c'
_cod_database_code 4327926

loop_
_symmetry_equiv_pos_as_xyz
'x, y, z'
'-x, y+1/2, -z+1/2'
'-x, -y, -z'
'x, -y-1/2, z-1/2'

loop_
_atom_site_label
_atom_site_type_symbol
_atom_site_fract_x
_atom_site_fract_y
_atom_site_fract_z
_atom_site_U_iso_or_equiv
_atom_site_adp_type
_atom_site_occupancy
_atom_site_symmetry_multiplicity
_atom_site_calc_flag
_atom_site_refinement_flags
Cl2 Cl 0.21735(2) 0.12448(2) 0.132045(17) 0.01887(6) Uani 1 1 d .
Cl3 Cl 0.76850(3) 0.18959(2) 0.226335(18) 0.02195(7) Uani 1 1 d .
Al2 Al 0.18378(3) 0.24027(3) 0.04958(2) 0.01359(7) Uani 1 1 d .
Cl1 Cl 0.33220(3) 0.53110(2) 0.155778(18) 0.02039(7) Uani 1 1 d .
Cl4 Cl 0.93383(4) 0.32240(3) 0.20257(2) 0.03536(9) Uani 1 1 d .
Al1 Al 0.38491(3) 0.39302(3) 0.13657(2) 0.01436(7) Uani 1 1 d .
Cl5 Cl 0.65046(4) 0.30495(3) 0.05183(2) 0.03928(10) Uani 1 1 d .
Cl6 Cl 0.81851(4) 0.11116(3) 0.10257(2) 0.03317(9) Uani 1 1 d .
Al3 Al 0.79241(3) 0.23197(3) 0.14592(2) 0.01923(8) Uani 1 1 d .
O5 O 0.27611(7) 0.32430(6) 0.12621(5) 0.01507(16) Uani 1 1 d .
O1 O 0.29289(7) 0.19271(6) 0.04489(5) 0.01709(17) Uani 1 1 d .
O4 O 0.14410(7) 0.32970(6) -0.02764(5) 0.01566(16) Uani 1 1 d .
O6 O 0.50674(7) 0.45829(6) 0.14846(5) 0.01702(17) Uani 1 1 d .
O7 O 0.49030(7) 0.36779(6) 0.24642(5) 0.01748(17) Uani 1 1 d .
O2 O 0.44360(7) 0.28229(6) 0.12572(5) 0.01733(17) Uani 1 1 d .
O3 O 0.30004(7) 0.41507(7) 0.03048(5) 0.01749(17) Uani 1 1 d .
O8 O 0.05704(7) 0.28756(6) 0.04043(5) 0.01569(16) Uani 1 1 d .
C8 C 0.58980(11) 0.54985(11) 0.10889(8) 0.0242(3) Uani 1 1 d .
H8A H 0.6134 0.6149 0.1091 0.029 Uiso 1 1 calc R
H8B H 0.5674 0.5168 0.0620 0.029 Uiso 1 1 calc R
C17 C -0.12031(11) 0.29501(10) 0.00716(8) 0.0225(3) Uani 1 1 d .
H17A H -0.1635 0.2794 0.0250 0.027 Uiso 1 1 calc R
H17B H -0.1692 0.2903 -0.0495 0.027 Uiso 1 1 calc R
C5 C 0.16167(11) 0.43811(10) -0.10032(7) 0.0203(2) Uani 1 1 d .
H5 H 0.2042 0.4882 -0.0986 0.024 Uiso 1 1 calc R
C1 C 0.39537(10) 0.21012(9) 0.08429(7) 0.0157(2) Uani 1 1 d .
C4 C 0.20397(10) 0.39043(8) -0.02763(7) 0.0148(2) Uani 1 1 d .
C10 C 0.61685(11) 0.41799(10) 0.18377(8) 0.0236(3) Uani 1 1 d .
H10A H 0.6107 0.3623 0.1546 0.028 Uiso 1 1 calc R
H10B H 0.6538 0.3988 0.2374 0.028 Uiso 1 1 calc R
C16 C -0.06742(11) 0.39235(10) 0.03471(8) 0.0219(3) Uani 1 1 d .
H16A H -0.1214 0.4427 0.0016 0.026 Uiso 1 1 calc R
H16B H -0.0370 0.4036 0.0885 0.026 Uiso 1 1 calc R
C18 C -0.01952(11) 0.23221(9) 0.04453(8) 0.0197(2) Uani 1 1 d .
H18A H 0.0136 0.2184 0.0985 0.024 Uiso 1 1 calc R
H18B H -0.0390 0.1719 0.0163 0.024 Uiso 1 1 calc R
C9 C 0.68117(11) 0.49647(10) 0.18104(7) 0.0206(2) Uani 1 1 d .
H9A H 0.7367 0.4709 0.1766 0.025 Uiso 1 1 calc R
H9B H 0.7191 0.5373 0.2271 0.025 Uiso 1 1 calc R
C15 C 0.02432(11) 0.38725(9) 0.02794(8) 0.0188(2) Uani 1 1 d .
H15A H -0.0030 0.4081 -0.0236 0.023 Uiso 1 1 calc R
H15B H 0.0879 0.4275 0.0672 0.023 Uiso 1 1 calc R
C7 C 0.49718(11) 0.54979(10) 0.11459(8) 0.0243(3) Uani 1 1 d .
H7A H 0.5067 0.6020 0.1478 0.029 Uiso 1 1 calc R
H7B H 0.4240 0.5564 0.0632 0.029 Uiso 1 1 calc R
C2 C 0.46577(11) 0.14122(10) 0.08221(8) 0.0219(3) Uani 1 1 d .
H2 H 0.5439 0.1507 0.1148 0.026 Uiso 1 1 calc R
C14 C 0.51750(12) 0.27225(10) 0.27936(7) 0.0230(3) Uani 1 1 d .
H14A H 0.5659 0.2391 0.2712 0.028 Uiso 1 1 calc R
H14B H 0.4492 0.2345 0.2561 0.028 Uiso 1 1 calc R
C20 C -0.09585(11) 0.10576(10) -0.14601(8) 0.0235(3) Uani 1 1 d .
H20A H -0.1515 0.1124 -0.2024 0.028 Uiso 1 1 calc R
H20B H -0.1344 0.0915 -0.1245 0.028 Uiso 1 1 calc R
C12 C 0.63828(12) 0.38070(11) 0.37846(8) 0.0271(3) Uani 1 1 d .
H12A H 0.6604 0.4116 0.4260 0.033 Uiso 1 1 calc R
H12B H 0.7051 0.3706 0.3822 0.033 Uiso 1 1 calc R
C11 C 0.55148(12) 0.43809(10) 0.30796(7) 0.0237(3) Uani 1 1 d .
H11A H 0.5016 0.4709 0.3149 0.028 Uiso 1 1 calc R
H11B H 0.5868 0.4855 0.2967 0.028 Uiso 1 1 calc R
C3 C 0.42312(13) 0.06723(11) 0.03641(9) 0.0262(3) Uani 1 1 d .
H3A H 0.3452 0.0569 0.0035 0.031 Uiso 1 1 calc R
H3B H 0.4703 0.0242 0.0363 0.031 Uiso 1 1 calc R
C13 C 0.57738(12) 0.28827(11) 0.36385(8) 0.0255(3) Uani 1 1 d .
H13A H 0.6300 0.2364 0.3953 0.031 Uiso 1 1 calc R
H13B H 0.5244 0.2945 0.3747 0.031 Uiso 1 1 calc R
C6 C 0.06786(13) 0.41445(11) -0.16737(8) 0.0301(3) Uani 1 1 d .
H6A H 0.0239 0.3646 -0.1706 0.036 Uiso 1 1 calc R
H6B H 0.0442 0.4472 -0.2125 0.036 Uiso 1 1 calc R
O9 O 0.07617(7) 0.15856(6) -0.03662(5) 0.01652(17) Uani 1 1 d .
C21 C -0.00991(12) 0.03077(10) -0.12393(8) 0.0248(3) Uani 1 1 d .
H21A H -0.0380 -0.0332 -0.1268 0.030 Uiso 1 1 calc R
H21B H 0.0113 0.0335 -0.1576 0.030 Uiso 1 1 calc R
C19 C -0.02476(10) 0.19267(9) -0.10993(7) 0.0193(2) Uani 1 1 d .
H19A H -0.0075 0.2192 -0.1425 0.023 Uiso 1 1 calc R
H19B H -0.0621 0.2416 -0.1016 0.023 Uiso 1 1 calc R
C22 C 0.08688(12) 0.05660(10) -0.04210(8) 0.0281(3) Uani 1 1 d .
H22A H 0.0830 0.0218 -0.0054 0.034 Uiso 1 1 calc R
H22B H 0.1583 0.0418 -0.0311 0.034 Uiso 1 1 calc R
O10 O 0.21931(12) 0.15518(8) 0.71967(7) 0.0376(3) Uani 1 1 d .
C23 C 0.21714(16) 0.06530(12) 0.74833(10) 0.0348(4) Uani 1 1 d .
H23A H 0.2440 0.0148 0.7329 0.042 Uiso 1 1 calc R
H23B H 0.1409 0.0496 0.7288 0.042 Uiso 1 1 calc R
C25 C 0.2720(2) 0.17761(14) 0.84384(11) 0.0453(5) Uani 1 1 d .
H25A H 0.3399 0.2057 0.8907 0.054 Uiso 1 1 calc R
H25B H 0.2112 0.1809 0.8474 0.054 Uiso 1 1 calc R
C26 C 0.23995(16) 0.22717(12) 0.77229(9) 0.0333(3) Uani 1 1 d .
H26A H 0.1725 0.2659 0.7493 0.040 Uiso 1 1 calc R
H26B H 0.3009 0.2690 0.7851 0.040 Uiso 1 1 calc R
C24 C 0.2926(2) 0.07670(15) 0.83301(11) 0.0507(5) Uani 1 1 d .
H24A H 0.3710 0.0673 0.8550 0.061 Uiso 1 1 calc R
H24B H 0.2737 0.0316 0.8572 0.061 Uiso 1 1 calc R
H5O H 0.2663(16) 0.3313(14) 0.1551(12) 0.029(5) Uiso 1 1 d .

loop_
_atom_site_aniso_label
_atom_site_aniso_U_11
_atom_site_aniso_U_22
_atom_site_aniso_U_33
_atom_site_aniso_U_23
_atom_site_aniso_U_13
_atom_site_aniso_U_12
Cl2 0.01940(13) 0.01623(13) 0.01676(13) 0.00367(10) 0.00923(11) 0.00190(10)
Cl3 0.01986(14) 0.02582(16) 0.01808(13) 0.00108(11) 0.01083(11) -0.00187(11)
Al2 0.01221(16) 0.01337(16) 0.01252(15) 0.00012(12) 0.00642(13) 0.00039(12)
Cl1 0.01939(14) 0.01553(13) 0.02292(14) -0.00096(10) 0.01159(12) 0.00232(10)
Cl4 0.0428(2) 0.0369(2) 0.03081(18) -0.00689(15) 0.02513(17) -0.01847(16)
Al1 0.01238(16) 0.01360(17) 0.01302(16) 0.00021(12) 0.00595(13) 0.00018(12)
Cl5 0.0436(2) 0.0455(2) 0.02292(16) 0.01368(15) 0.01795(16) 0.02294(18)
Cl6 0.0448(2) 0.02410(17) 0.0395(2) -0.00519(14) 0.03067(18) 0.00323(15)
Al3 0.02228(19) 0.01762(19) 0.01687(17) 0.00044(13) 0.01179(16) 0.00190(14)
O5 0.0147(4) 0.0162(4) 0.0132(4) -0.0012(3) 0.0082(3) -0.0006(3)
O1 0.0139(4) 0.0177(4) 0.0170(4) -0.0031(3) 0.0084(3) 0.0000(3)
O4 0.0140(4) 0.0174(4) 0.0135(4) 0.0011(3) 0.0075(3) -0.0004(3)
O6 0.0132(4) 0.0146(4) 0.0189(4) 0.0035(3) 0.0078(3) 0.0013(3)
O7 0.0174(4) 0.0146(4) 0.0128(4) 0.0000(3) 0.0057(3) -0.0013(3)
O2 0.0148(4) 0.0161(4) 0.0177(4) -0.0017(3) 0.0085(3) -0.0002(3)
O3 0.0148(4) 0.0191(4) 0.0145(4) 0.0011(3) 0.0072(3) -0.0016(3)
O8 0.0150(4) 0.0129(4) 0.0199(4) 0.0014(3) 0.0113(3) 0.0006(3)
C8 0.0212(6) 0.0254(7) 0.0200(6) 0.0050(5) 0.0101(5) -0.0026(5)
C17 0.0166(6) 0.0262(7) 0.0245(6) 0.0034(5) 0.0128(5) 0.0010(5)
C5 0.0214(6) 0.0221(6) 0.0170(5) 0.0040(4) 0.0118(5) -0.0005(5)
C1 0.0154(5) 0.0158(5) 0.0149(5) 0.0011(4) 0.0089(4) 0.0014(4)
C4 0.0151(5) 0.0146(5) 0.0141(5) 0.0008(4) 0.0088(4) 0.0026(4)
C10 0.0161(6) 0.0251(7) 0.0301(7) 0.0084(5) 0.0146(5) 0.0047(5)
C16 0.0209(6) 0.0222(6) 0.0252(6) 0.0022(5) 0.0157(5) 0.0046(5)
C18 0.0180(6) 0.0196(6) 0.0240(6) 0.0027(5) 0.0143(5) -0.0014(4)
C9 0.0171(5) 0.0241(6) 0.0183(5) 0.0002(5) 0.0099(5) -0.0024(5)
C15 0.0188(6) 0.0135(5) 0.0238(6) 0.0025(4) 0.0131(5) 0.0032(4)
C7 0.0203(6) 0.0174(6) 0.0292(7) 0.0077(5) 0.0125(5) 0.0012(5)
C2 0.0167(6) 0.0231(6) 0.0242(6) -0.0013(5) 0.0119(5) 0.0033(5)
C14 0.0226(6) 0.0171(6) 0.0176(6) 0.0047(4) 0.0068(5) 0.0002(5)
C20 0.0168(6) 0.0212(6) 0.0228(6) -0.0016(5) 0.0076(5) -0.0036(5)
C12 0.0221(6) 0.0294(7) 0.0155(6) -0.0008(5) 0.0048(5) -0.0033(5)
C11 0.0241(6) 0.0210(6) 0.0148(5) -0.0046(4) 0.0067(5) -0.0037(5)
C3 0.0270(7) 0.0252(7) 0.0286(7) -0.0029(5) 0.0185(6) 0.0043(5)
C13 0.0213(6) 0.0310(7) 0.0166(6) 0.0057(5) 0.0082(5) -0.0004(5)
C6 0.0306(7) 0.0304(8) 0.0172(6) 0.0044(5) 0.0091(6) -0.0061(6)
O9 0.0143(4) 0.0136(4) 0.0141(4) -0.0005(3) 0.0051(3) 0.0007(3)
C21 0.0223(6) 0.0194(6) 0.0243(6) -0.0059(5) 0.0105(5) -0.0033(5)
C19 0.0152(5) 0.0189(6) 0.0138(5) 0.0000(4) 0.0042(4) -0.0002(4)
C22 0.0254(7) 0.0158(6) 0.0252(6) -0.0051(5) 0.0070(5) 0.0029(5)
O10 0.0679(9) 0.0251(6) 0.0378(6) 0.0038(5) 0.0419(7) 0.0011(5)
C23 0.0521(10) 0.0275(8) 0.0366(8) 0.0023(6) 0.0334(8) -0.0040(7)
C25 0.0712(13) 0.0386(10) 0.0293(8) 0.0018(7) 0.0329(9) -0.0057(9)
C26 0.0491(10) 0.0270(8) 0.0278(7) 0.0034(6) 0.0259(7) 0.0038(7)
C24 0.0631(13) 0.0387(10) 0.0361(9) 0.0120(8) 0.0241(9) -0.0034(9)

loop_
_atom_type_symbol
_atom_type_description
_atom_type_scat_dispersion_real
_atom_type_scat_dispersion_imag
_atom_type_scat_source
C C 0.0033 0.0016 'International Tables Vol C Tables 4.2.6.8 and 6.1.1.4'
H H 0.0000 0.0000 'International Tables Vol C Tables 4.2.6.8 and 6.1.1.4'
O O 0.0106 0.0060 'International Tables Vol C Tables 4.2.6.8 and 6.1.1.4'
Al Al 0.0645 0.0514 'International Tables Vol C Tables 4.2.6.8 and 6.1.1.4'
Cl Cl 0.1484 0.1585 'International Tables Vol C Tables 4.2.6.8 and 6.1.1.4'

loop_
_geom_angle_atom_site_label_1
_geom_angle_atom_site_label_2
_geom_angle_atom_site_label_3
_geom_angle
O5 Al2 O1 94.86(4)
O5 Al2 O4 92.00(4)
O1 Al2 O4 88.92(4)
O5 Al2 O9 175.37(4)
O1 Al2 O9 88.40(4)
O4 Al2 O9 84.75(4)
O5 Al2 O8 91.04(4)
O1 Al2 O8 172.76(4)
O4 Al2 O8 86.68(4)
O9 Al2 O8 85.48(4)
O5 Al2 Cl2 93.61(3)
O1 Al2 Cl2 91.55(3)
O4 Al2 Cl2 174.31(3)
O9 Al2 Cl2 89.59(3)
O8 Al2 Cl2 92.27(3)
O5 Al1 O3 93.85(4)
O5 Al1 O2 90.95(4)
O3 Al1 O2 89.38(4)
O5 Al1 O7 92.29(4)
O3 Al1 O7 171.99(5)
O2 Al1 O7 85.37(4)
O5 Al1 O6 175.95(4)
O3 Al1 O6 86.93(4)
O2 Al1 O6 85.08(4)
O7 Al1 O6 86.59(4)
O5 Al1 Cl1 94.30(3)
O3 Al1 Cl1 92.57(3)
O2 Al1 Cl1 174.27(3)
O7 Al1 Cl1 92.10(3)
O6 Al1 Cl1 89.64(3)
Cl6 Al3 Cl5 108.26(2)
Cl6 Al3 Cl3 109.74(2)
Cl5 Al3 Cl3 110.80(2)
Cl6 Al3 Cl4 109.84(3)
Cl5 Al3 Cl4 109.48(3)
Cl3 Al3 Cl4 108.72(2)
Al2 O5 Al1 125.77(6)
Al2 O5 H5O 115.5(15)
Al1 O5 H5O 118.7(15)
C1 O1 Al2 131.85(8)
C4 O4 Al2 129.17(8)
C7 O6 C10 109.37(10)
C7 O6 Al1 124.82(8)
C10 O6 Al1 125.37(8)
C11 O7 C14 109.98(9)
C11 O7 Al1 126.60(8)
C14 O7 Al1 123.40(8)
C1 O2 Al1 130.70(8)
C4 O3 Al1 133.84(9)
C18 O8 C15 109.39(9)
C18 O8 Al2 127.01(8)
C15 O8 Al2 123.61(8)
C7 C8 C9 102.12(11)
C7 C8 H8A 111.3
C9 C8 H8A 111.3
C7 C8 H8B 111.3
C9 C8 H8B 111.3
H8A C8 H8B 109.2
C18 C17 C16 101.75(10)
C18 C17 H17A 111.4
C16 C17 H17A 111.4
C18 C17 H17B 111.4
C16 C17 H17B 111.4
H17A C17 H17B 109.3
C6 C5 C4 123.17(13)
C6 C5 H5 118.4
C4 C5 H5 118.4
O2 C1 O1 125.19(11)
O2 C1 C2 116.64(11)
O1 C1 C2 118.16(11)
O4 C4 O3 125.25(11)
O4 C4 C5 119.31(11)
O3 C4 C5 115.44(11)
O6 C10 C9 105.02(11)
O6 C10 H10A 110.7
C9 C10 H10A 110.7
O6 C10 H10B 110.7
C9 C10 H10B 110.7
H10A C10 H10B 108.8
C15 C16 C17 102.39(11)
C15 C16 H16A 111.3
C17 C16 H16A 111.3
C15 C16 H16B 111.3
C17 C16 H16B 111.3
H16A C16 H16B 109.2
O8 C18 C17 103.96(10)
O8 C18 H18A 111.0
C17 C18 H18A 111.0
O8 C18 H18B 111.0
C17 C18 H18B 111.0
H18A C18 H18B 109.0
C10 C9 C8 102.15(11)
C10 C9 H9A 111.3
C8 C9 H9A 111.3
C10 C9 H9B 111.3
C8 C9 H9B 111.3
H9A C9 H9B 109.2
O8 C15 C16 105.00(10)
O8 C15 H15A 110.7
C16 C15 H15A 110.7
O8 C15 H15B 110.7
C16 C15 H15B 110.7
H15A C15 H15B 108.8
O6 C7 C8 104.40(11)
O6 C7 H7A 110.9
C8 C7 H7A 110.9
O6 C7 H7B 110.9
C8 C7 H7B 110.9
H7A C7 H7B 108.9
C3 C2 C1 121.86(12)
C3 C2 H2 119.1
C1 C2 H2 119.1
O7 C14 C13 104.26(11)
O7 C14 H14A 110.9
C13 C14 H14A 110.9
O7 C14 H14B 110.9
C13 C14 H14B 110.9
H14A C14 H14B 108.9
C19 C20 C21 101.68(11)
C19 C20 H20A 111.4
C21 C20 H20A 111.4
C19 C20 H20B 111.4
C21 C20 H20B 111.4
H20A C20 H20B 109.3
C11 C12 C13 102.28(11)
C11 C12 H12A 111.3
C13 C12 H12A 111.3
C11 C12 H12B 111.3
C13 C12 H12B 111.3
H12A C12 H12B 109.2
O7 C11 C12 103.99(11)
O7 C11 H11A 111.0
C12 C11 H11A 111.0
O7 C11 H11B 111.0
C12 C11 H11B 111.0
H11A C11 H11B 109.0
C2 C3 H3A 120.0
C2 C3 H3B 120.0
H3A C3 H3B 120.0
C14 C13 C12 102.16(11)
C14 C13 H13A 111.3
C12 C13 H13A 111.3
C14 C13 H13B 111.3
C12 C13 H13B 111.3
H13A C13 H13B 109.2
C5 C6 H6A 120.0
C5 C6 H6B 120.0
H6A C6 H6B 120.0
C19 O9 C22 109.14(9)
C19 O9 Al2 124.08(7)
C22 O9 Al2 126.55(8)
C22 C21 C20 103.00(11)
C22 C21 H21A 111.2
C20 C21 H21A 111.2
C22 C21 H21B 111.2
C20 C21 H21B 111.2
H21A C21 H21B 109.1
O9 C19 C20 103.75(10)
O9 C19 H19A 111.0
C20 C19 H19A 111.0
O9 C19 H19B 111.0
C20 C19 H19B 111.0
H19A C19 H19B 109.0
O9 C22 C21 105.13(11)
O9 C22 H22A 110.7
C21 C22 H22A 110.7
O9 C22 H22B 110.7
C21 C22 H22B 110.7
H22A C22 H22B 108.8
C26 O10 C23 108.78(12)
O10 C23 C24 104.64(14)
O10 C23 H23A 110.8
C24 C23 H23A 110.8
O10 C23 H23B 110.8
C24 C23 H23B 110.8
H23A C23 H23B 108.9
C24 C25 C26 103.44(15)
C24 C25 H25A 111.1
C26 C25 H25A 111.1
C24 C25 H25B 111.1
C26 C25 H25B 111.1
H25A C25 H25B 109.0
O10 C26 C25 106.98(14)
O10 C26 H26A 110.3
C25 C26 H26A 110.3
O10 C26 H26B 110.3
C25 C26 H26B 110.3
H26A C26 H26B 108.6
C23 C24 C25 103.28(16)
C23 C24 H24A 111.1
C25 C24 H24A 111.1
C23 C24 H24B 111.1
C25 C24 H24B 111.1
H24A C24 H24B 109.1

loop_
_geom_bond_atom_site_label_1
_geom_bond_atom_site_label_2
_geom_bond_distance
Cl2 Al2 2.2696(5)
Cl3 Al3 2.1303(5)
Al2 O5 1.8233(10)
Al2 O1 1.8746(10)
Al2 O4 1.9050(9)
Al2 O9 1.9502(9)
Al2 O8 1.9518(10)
Cl1 Al1 2.2592(5)
Cl4 Al3 2.1329(6)
Al1 O5 1.8249(10)
Al1 O3 1.8815(10)
Al1 O2 1.9004(10)
Al1 O7 1.9484(9)
Al1 O6 1.9572(10)
Cl5 Al3 2.1269(6)
Cl6 Al3 2.1241(5)
O5 H5O 0.75(2)
O1 C1 1.2626(15)
O4 C4 1.2615(15)
O6 C7 1.4605(16)
O6 C10 1.4688(15)
O7 C11 1.4655(15)
O7 C14 1.4706(16)
O2 C1 1.2624(15)
O3 C4 1.2636(14)
O8 C18 1.4665(15)
O8 C15 1.4665(15)
C8 C7 1.510(2)
C8 C9 1.5210(18)
C8 H8A 0.9900
C8 H8B 0.9900
C17 C18 1.5107(18)
C17 C16 1.522(2)
C17 H17A 0.9900
C17 H17B 0.9900
C5 C6 1.3183(19)
C5 C4 1.4796(17)
C5 H5 0.9500
C1 C2 1.4816(18)
C10 C9 1.5159(19)
C10 H10A 0.9900
C10 H10B 0.9900
C16 C15 1.5147(19)
C16 H16A 0.9900
C16 H16B 0.9900
C18 H18A 0.9900
C18 H18B 0.9900
C9 H9A 0.9900
C9 H9B 0.9900
C15 H15A 0.9900
C15 H15B 0.9900
C7 H7A 0.9900
C7 H7B 0.9900
C2 C3 1.317(2)
C2 H2 0.9500
C14 C13 1.5105(19)
C14 H14A 0.9900
C14 H14B 0.9900
C20 C19 1.5042(18)
C20 C21 1.520(2)
C20 H20A 0.9900
C20 H20B 0.9900
C12 C11 1.5149(19)
C12 C13 1.523(2)
C12 H12A 0.9900
C12 H12B 0.9900
C11 H11A 0.9900
C11 H11B 0.9900
C3 H3A 0.9500
C3 H3B 0.9500
C13 H13A 0.9900
C13 H13B 0.9900
C6 H6A 0.9500
C6 H6B 0.9500
O9 C19 1.4660(14)
O9 C22 1.4675(16)
C21 C22 1.5129(19)
C21 H21A 0.9900
C21 H21B 0.9900
C19 H19A 0.9900
C19 H19B 0.9900
C22 H22A 0.9900
C22 H22B 0.9900
O10 C26 1.432(2)
O10 C23 1.4345(19)
C23 C24 1.484(3)
C23 H23A 0.9900
C23 H23B 0.9900
C25 C24 1.516(3)
C25 C26 1.516(2)
C25 H25A 0.9900
C25 H25B 0.9900
C26 H26A 0.9900
C26 H26B 0.9900
C24 H24A 0.9900
C24 H24B 0.9900

loop_
_geom_hbond_atom_site_label_D
_geom_hbond_atom_site_label_H
_geom_hbond_atom_site_label_A
_geom_hbond_distance_DH
_geom_hbond_distance_HA
_geom_hbond_distance_DA
_geom_hbond_angle_DHA
_geom_hbond_site_symmetry_A
O5 H5O O10 0.75(2) 1.98(2) 2.7341(15) 172(2) 4_565

loop_
_geom_torsion_atom_site_label_1
_geom_torsion_atom_site_label_2
_geom_torsion_atom_site_label_3
_geom_torsion_atom_site_label_4
_geom_torsion
O1 Al2 O5 Al1 38.07(7)
O4 Al2 O5 Al1 -51.01(7)
O9 Al2 O5 Al1 -96.4(6)
O8 Al2 O5 Al1 -137.73(6)
Cl2 Al2 O5 Al1 129.94(6)
O3 Al1 O5 Al2 38.66(7)
O2 Al1 O5 Al2 -50.78(6)
O7 Al1 O5 Al2 -136.19(6)
O6 Al1 O5 Al2 -62.4(6)
Cl1 Al1 O5 Al2 131.54(6)
O5 Al2 O1 C1 3.27(12)
O4 Al2 O1 C1 95.18(12)
O9 Al2 O1 C1 179.96(11)
O8 Al2 O1 C1 147.7(3)
Cl2 Al2 O1 C1 -90.49(11)
O5 Al2 O4 C4 38.05(11)
O1 Al2 O4 C4 -56.77(11)
O9 Al2 O4 C4 -145.26(11)
O8 Al2 O4 C4 128.98(11)
Cl2 Al2 O4 C4 -151.6(3)
O5 Al1 O6 C7 150.7(6)
O3 Al1 O6 C7 49.42(10)
O2 Al1 O6 C7 139.06(10)
O7 Al1 O6 C7 -135.29(10)
Cl1 Al1 O6 C7 -43.17(10)
O5 Al1 O6 C10 -20.8(7)
O3 Al1 O6 C10 -122.09(10)
O2 Al1 O6 C10 -32.45(10)
O7 Al1 O6 C10 53.20(10)
Cl1 Al1 O6 C10 145.32(10)
O5 Al1 O7 C11 -125.02(11)
O3 Al1 O7 C11 95.0(3)
O2 Al1 O7 C11 144.22(11)
O6 Al1 O7 C11 58.88(11)
Cl1 Al1 O7 C11 -30.63(11)
O5 Al1 O7 C14 53.43(10)
O3 Al1 O7 C14 -86.6(3)
O2 Al1 O7 C14 -37.34(10)
O6 Al1 O7 C14 -122.67(10)
Cl1 Al1 O7 C14 147.82(10)
O5 Al1 O2 C1 36.41(11)
O3 Al1 O2 C1 -57.43(11)
O7 Al1 O2 C1 128.63(11)
O6 Al1 O2 C1 -144.41(11)
Cl1 Al1 O2 C1 -167.4(3)
O5 Al1 O3 C4 -1.29(12)
O2 Al1 O3 C4 89.62(12)
O7 Al1 O3 C4 138.7(3)
O6 Al1 O3 C4 174.73(12)
Cl1 Al1 O3 C4 -95.78(12)
O5 Al2 O8 C18 -125.81(10)
O1 Al2 O8 C18 89.6(4)
O4 Al2 O8 C18 142.25(10)
O9 Al2 O8 C18 57.26(10)
Cl2 Al2 O8 C18 -32.15(9)
O5 Al2 O8 C15 54.27(9)
O1 Al2 O8 C15 -90.3(4)
O4 Al2 O8 C15 -37.67(9)
O9 Al2 O8 C15 -122.66(9)
Cl2 Al2 O8 C15 147.93(9)
Al1 O2 C1 O1 -7.47(19)
Al1 O2 C1 C2 172.36(9)
Al2 O1 C1 O2 -18.36(19)
Al2 O1 C1 C2 161.81(9)
Al2 O4 C4 O3 -13.07(19)
Al2 O4 C4 C5 166.68(9)
Al1 O3 C4 O4 -10.7(2)
Al1 O3 C4 C5 169.52(9)
C6 C5 C4 O4 -6.4(2)
C6 C5 C4 O3 173.42(15)
C7 O6 C10 C9 8.83(14)
Al1 O6 C10 C9 -178.55(8)
C18 C17 C16 C15 41.21(13)
C15 O8 C18 C17 19.09(13)
Al2 O8 C18 C17 -160.84(8)
C16 C17 C18 O8 -37.16(13)
O6 C10 C9 C8 -30.76(14)
C7 C8 C9 C10 40.73(14)
C18 O8 C15 C16 7.02(13)
Al2 O8 C15 C16 -173.04(8)
C17 C16 C15 O8 -30.00(13)
C10 O6 C7 C8 17.03(14)
Al1 O6 C7 C8 -155.64(9)
C9 C8 C7 O6 -35.79(14)
O2 C1 C2 C3 -174.60(14)
O1 C1 C2 C3 5.3(2)
C11 O7 C14 C13 12.61(14)
Al1 O7 C14 C13 -166.06(9)
C14 O7 C11 C12 13.59(15)
Al1 O7 C11 C12 -167.79(9)
C13 C12 C11 O7 -34.01(15)
O7 C14 C13 C12 -33.40(14)
C11 C12 C13 C14 41.61(15)
O5 Al2 O9 C19 12.9(6)
O1 Al2 O9 C19 -121.78(10)
O4 Al2 O9 C19 -32.72(10)
O8 Al2 O9 C19 54.35(10)
Cl2 Al2 O9 C19 146.65(9)
O5 Al2 O9 C22 -173.2(5)
O1 Al2 O9 C22 52.10(12)
O4 Al2 O9 C22 141.16(12)
O8 Al2 O9 C22 -131.77(12)
Cl2 Al2 O9 C22 -39.46(11)
C19 C20 C21 C22 40.21(15)
C22 O9 C19 C20 22.82(15)
Al2 O9 C19 C20 -162.37(9)
C21 C20 C19 O9 -38.67(14)
C19 O9 C22 C21 2.65(16)
Al2 O9 C22 C21 -171.99(9)
C20 C21 C22 O9 -26.73(16)
C26 O10 C23 C24 -29.4(2)
C23 O10 C26 C25 10.2(2)
C24 C25 C26 O10 12.5(2)
O10 C23 C24 C25 36.3(2)
C26 C25 C24 C23 -29.5(2)
